data_4102515
loop_
_publ_author_name
'Sergey N. Semenov'
'Shiva F. Taghipourian'
'Olivier Blacque'
'Thomas Fox'
'Koushik Venkatesan'
'Heinz Berke'

_publ_section_title
;
 An Iron-Capped Metal-Organic Polyyne:
 {[Fe](C\\tbC)2[W]\\tbCC\\tbCC\\tb[W](C\\tbC)2[Fe]}
;
_journal_name_full 'Journal of the American Chemical Society'
_journal_page_first 7584
_journal_page_last 7585
_journal_paper_doi 10.1021/ja102570f
_journal_volume 132
_journal_year 2010
_chemical_formula_moiety 'C156 H192 Cl2 Fe2 P16 W2, 2(C H2 Cl2)'
_chemical_formula_sum 'C158 H196 Cl6 Fe2 P16 W2'
_chemical_formula_weight 3282.61
_chemical_name_systematic
;
[bis(\m-buta-1,3-diynyl)(\m-but-2-yn-1,4-diylidyne)bis
(di{1,2-bis(diphenylphosphino)ethane}tungsten)bis
(di{1,2-bis(diethylphosphino)ethane}chloroiron)]
;
_space_group_IT_number 15
_symmetry_cell_setting monoclinic
_symmetry_space_group_name_Hall '-C 2yc'
_symmetry_space_group_name_H-M 'C 1 2/c 1'
_atom_sites_solution_hydrogens geom
_atom_sites_solution_primary direct
_atom_sites_solution_secondary difmap
_audit_creation_method SHELXL-97
_cell_angle_alpha 90.00
_cell_angle_beta 93.679(1)
_cell_angle_gamma 90.00
_cell_formula_units_Z 4
_cell_length_a 46.1875(7)
_cell_length_b 19.2094(3)
_cell_length_c 17.5800(3)
_cell_measurement_reflns_used 32141
_cell_measurement_temperature 183(2)
_cell_measurement_theta_max 29.23
_cell_measurement_theta_min 2.53
_cell_volume 15565.4(4)
_computing_cell_refinement
;
CrysAlisPro, Oxford Diffraction Ltd.,
Version 1.171.33.41 (release 06-05-2009 CrysAlis171 .NET)
(compiled May  6 2009,17:20:42)
;
_computing_data_collection
;
CrysAlisPro, Oxford Diffraction Ltd.,
Version 1.171.33.41 (release 06-05-2009 CrysAlis171 .NET)
(compiled May  6 2009,17:20:42)
;
_computing_data_reduction
;
CrysAlisPro, Oxford Diffraction Ltd.,
Version 1.171.33.41 (release 06-05-2009 CrysAlis171 .NET)
(compiled May  6 2009,17:20:42)
;
_computing_molecular_graphics
; ORTEP-3 for Windows, Version 2.01.
  Farrugia, L. J. (1997). J. Appl. Cryst. 30, 565.
;
_computing_publication_material
; WinGX -- An integrated system of Windows programs for the solution,
 refinment and analysis of single crystal X-ray diffraction data,
 Version 1.80.00.
 Farrugia, L. J. (1999). J. Appl. Cryst. 32, 837-838.
 SHELXL97. Program for crystal structure refinement.
 Sheldrick, G.M. (2008). Acta Cryst. A64, 112-122.
 PLATON for Windows, Version 1.12.
 Spek, A. L. (2003). J. Appl. Cryst. 36, 7-13. 
;
_computing_structure_refinement
; SHELXL97. Program for crystal structure refinement.
  Sheldrick, G.M. (2008). Acta Cryst. A64, 112-122.
;
_computing_structure_solution
; SHELXS97. Program for Crystal Structure solution.
  Sheldrick, G.M. (2008). Acta Cryst. A64, 112-122.  
;
_diffrn_ambient_temperature 183(2)
_diffrn_detector_area_resol_mean 10.4498
_diffrn_measured_fraction_theta_full 0.999
_diffrn_measured_fraction_theta_max 0.999
_diffrn_measurement_device_type
; Goniometer Xcalibur, detector: Ruby
Oxford Diffraction (2007). Oxford Diffraction Ltd.,
Xcalibur CCD system
;
_diffrn_measurement_method 'omega scans'
_diffrn_radiation_monochromator graphite
_diffrn_radiation_source 'Enhance (Mo) X-ray Source'
_diffrn_radiation_type MoK\a
_diffrn_radiation_wavelength 0.71073
_diffrn_reflns_av_R_equivalents 0.0415
_diffrn_reflns_av_sigmaI/netI 0.0578
_diffrn_reflns_limit_h_max 57
_diffrn_reflns_limit_h_min -57
_diffrn_reflns_limit_k_max 23
_diffrn_reflns_limit_k_min -23
_diffrn_reflns_limit_l_max 18
_diffrn_reflns_limit_l_min -21
_diffrn_reflns_number 61631
_diffrn_reflns_theta_full 26.37
_diffrn_reflns_theta_max 26.37
_diffrn_reflns_theta_min 2.54
_diffrn_standards_number 0
_exptl_absorpt_coefficient_mu 1.972
_exptl_absorpt_correction_T_max 0.884
_exptl_absorpt_correction_T_min 0.650
_exptl_absorpt_correction_type analytical
_exptl_absorpt_process_details
;
CrysAlisPro, Oxford Diffraction Ltd.,
Version 1.171.33.41 (release 06-05-2009 CrysAlis171 .NET)
(compiled May  6 2009,17:20:42)
Analytical numeric absorption correction using a multifaceted crystal
model based on expressions derived by R.C. Clark & J.S. Reid.
(Clark, R. C. & Reid, J. S. (1995). Acta Cryst. A51, 887-897)
;
_exptl_crystal_colour red
_exptl_crystal_density_diffrn 1.401
_exptl_crystal_density_method 'not measured'
_exptl_crystal_description plate
_exptl_crystal_F_000 6745.8
_exptl_crystal_size_max 0.36
_exptl_crystal_size_mid 0.23
_exptl_crystal_size_min 0.08
_refine_diff_density_max 1.638
_refine_diff_density_min -0.827
_refine_diff_density_rms 0.104
_refine_ls_extinction_method none
_refine_ls_goodness_of_fit_ref 0.968
_refine_ls_hydrogen_treatment constr
_refine_ls_matrix_type full
_refine_ls_number_parameters 882
_refine_ls_number_reflns 15883
_refine_ls_number_restraints 20
_refine_ls_restrained_S_all 0.972
_refine_ls_R_factor_all 0.0598
_refine_ls_R_factor_gt 0.0379
_refine_ls_shift/su_max 0.007
_refine_ls_shift/su_mean 0.000
_refine_ls_structure_factor_coef Fsqd
_refine_ls_weighting_details 'w=1/[\s^2^(Fo^2^)+(0.0595P)^2^] where P=(Fo^2^+2Fc^2^)/3'
_refine_ls_weighting_scheme calc
_refine_ls_wR_factor_gt 0.0951
_refine_ls_wR_factor_ref 0.0997
_reflns_number_gt 11543
_reflns_number_total 15883
_reflns_threshold_expression >2sigma(I)
_cod_data_source_file ja102570f_si_004.cif
_cod_data_source_block 5
_cod_original_sg_symbol_H-M 'C 2/c'
_cod_database_code 4102515

loop_
_symmetry_equiv_pos_as_xyz
'x, y, z'
'-x, y, -z+1/2'
'x+1/2, y+1/2, z'
'-x+1/2, y+1/2, -z+1/2'
'-x, -y, -z'
'x, -y, z-1/2'
'-x+1/2, -y+1/2, -z'
'x+1/2, -y+1/2, z-1/2'

loop_
_atom_site_label
_atom_site_type_symbol
_atom_site_fract_x
_atom_site_fract_y
_atom_site_fract_z
_atom_site_U_iso_or_equiv
_atom_site_adp_type
_atom_site_occupancy
_atom_site_symmetry_multiplicity
_atom_site_calc_flag
_atom_site_refinement_flags
_atom_site_disorder_assembly
_atom_site_disorder_group
C1 C 0.96856(8) 0.23095(19) 0.6686(2) 0.0243(9) Uani 1 1 d . . .
C2 C 0.99034(9) 0.22926(19) 0.7235(2) 0.0264(9) Uani 1 1 d . . .
C3 C 0.89986(9) 0.25413(19) 0.5107(2) 0.0262(9) Uani 1 1 d . . .
C4 C 0.88102(9) 0.2560(2) 0.4584(2) 0.0265(9) Uani 1 1 d . . .
C5 C 0.86061(9) 0.2571(2) 0.3983(3) 0.0300(9) Uani 1 1 d . . .
C6 C 0.84319(9) 0.2577(2) 0.3428(2) 0.0297(9) Uani 1 1 d . . .
C7 C 0.93068(9) 0.1074(2) 0.4605(2) 0.0329(10) Uani 1 1 d . . .
H7A H 0.9294 0.0584 0.4471 0.039 Uiso 1 1 calc R . .
H7B H 0.9162 0.1326 0.4291 0.039 Uiso 1 1 calc R . .
C8 C 0.96114(9) 0.1352(2) 0.4472(2) 0.0319(10) Uani 1 1 d . . .
H8A H 0.9646 0.1323 0.3934 0.038 Uiso 1 1 calc R . .
H8B H 0.9756 0.1072 0.4753 0.038 Uiso 1 1 calc R . .
C9 C 0.94570(10) 0.0447(2) 0.6007(2) 0.0303(10) Uani 1 1 d . . .
C10 C 0.93579(11) -0.0231(2) 0.5885(3) 0.0428(12) Uani 1 1 d . . .
H10 H 0.9180 -0.0306 0.5622 0.051 Uiso 1 1 calc R . .
C11 C 0.95207(13) -0.0794(3) 0.6150(3) 0.0570(15) Uani 1 1 d . . .
H11 H 0.9446 -0.1242 0.6098 0.068 Uiso 1 1 calc R . .
C12 C 0.97861(13) -0.0692(3) 0.6482(4) 0.0641(17) Uani 1 1 d . . .
H12 H 0.9898 -0.1073 0.6642 0.077 Uiso 1 1 calc R . .
C13 C 0.98967(12) -0.0026(3) 0.6589(3) 0.0554(15) Uani 1 1 d . . .
H13 H 1.0083 0.0039 0.6814 0.066 Uiso 1 1 calc R . .
C14 C 0.97281(9) 0.0547(2) 0.6358(3) 0.0362(11) Uani 1 1 d . . .
H14 H 0.9799 0.0996 0.6441 0.043 Uiso 1 1 calc R . .
C15 C 0.88707(9) 0.0879(2) 0.5716(2) 0.0291(10) Uani 1 1 d . . .
C16 C 0.87991(10) 0.0616(2) 0.6418(3) 0.0355(11) Uani 1 1 d . . .
H16 H 0.8944 0.0549 0.6803 0.043 Uiso 1 1 calc R . .
C17 C 0.85147(11) 0.0454(2) 0.6546(3) 0.0455(12) Uani 1 1 d . . .
H17 H 0.8469 0.0285 0.7019 0.055 Uiso 1 1 calc R . .
C18 C 0.83013(11) 0.0541(3) 0.5984(3) 0.0541(14) Uani 1 1 d . . .
H18 H 0.8110 0.0434 0.6073 0.065 Uiso 1 1 calc R . .
C19 C 0.83700(11) 0.0787(3) 0.5284(3) 0.0525(14) Uani 1 1 d . . .
H19 H 0.8225 0.0839 0.4895 0.063 Uiso 1 1 calc R . .
C20 C 0.86567(10) 0.0958(2) 0.5154(3) 0.0386(11) Uani 1 1 d . . .
H20 H 0.8701 0.1128 0.4680 0.046 Uiso 1 1 calc R . .
C21 C 1.00402(9) 0.2408(2) 0.4851(2) 0.0297(10) Uani 1 1 d . . .
C22 C 1.02199(10) 0.1986(2) 0.5311(3) 0.0407(11) Uani 1 1 d . . .
H22 H 1.0140 0.1618 0.5570 0.049 Uiso 1 1 calc R . .
C23 C 1.05152(11) 0.2099(3) 0.5393(3) 0.0522(14) Uani 1 1 d . . .
H23 H 1.0633 0.1805 0.5699 0.063 Uiso 1 1 calc R . .
C24 C 1.06358(11) 0.2648(3) 0.5021(3) 0.0543(15) Uani 1 1 d . . .
H24 H 1.0835 0.2727 0.5073 0.065 Uiso 1 1 calc R . .
C25 C 1.04589(11) 0.3076(3) 0.4573(3) 0.0519(14) Uani 1 1 d . . .
H25 H 1.0540 0.3448 0.4321 0.062 Uiso 1 1 calc R . .
C26 C 1.01612(10) 0.2965(3) 0.4488(2) 0.0418(12) Uani 1 1 d . . .
H26 H 1.0044 0.3264 0.4188 0.050 Uiso 1 1 calc R . .
C27 C 0.95432(9) 0.2747(2) 0.3906(2) 0.0269(9) Uani 1 1 d . . .
C28 C 0.96495(10) 0.2535(2) 0.3218(2) 0.0383(11) Uani 1 1 d . . .
H28 H 0.9763 0.2136 0.3205 0.046 Uiso 1 1 calc R . .
C29 C 0.95879(10) 0.2909(3) 0.2555(3) 0.0444(12) Uani 1 1 d . . .
H29 H 0.9662 0.2765 0.2101 0.053 Uiso 1 1 calc R . .
C30 C 0.94163(10) 0.3497(3) 0.2569(3) 0.0436(12) Uani 1 1 d . . .
H30 H 0.9373 0.3749 0.2124 0.052 Uiso 1 1 calc R . .
C31 C 0.93085(9) 0.3709(2) 0.3248(3) 0.0363(11) Uani 1 1 d . . .
H31 H 0.9193 0.4106 0.3261 0.044 Uiso 1 1 calc R . .
C32 C 0.93725(9) 0.3331(2) 0.3911(2) 0.0306(10) Uani 1 1 d . . .
H32 H 0.9298 0.3475 0.4364 0.037 Uiso 1 1 calc R . .
C33 C 0.92541(10) 0.3849(2) 0.7190(2) 0.0323(10) Uani 1 1 d . . .
H33A H 0.9384 0.4179 0.7454 0.039 Uiso 1 1 calc R . .
H33B H 0.9062 0.4056 0.7137 0.039 Uiso 1 1 calc R . .
C34 C 0.92417(10) 0.3183(2) 0.7665(2) 0.0308(10) Uani 1 1 d . . .
H34A H 0.9128 0.3264 0.8102 0.037 Uiso 1 1 calc R . .
H34B H 0.9436 0.3048 0.7849 0.037 Uiso 1 1 calc R . .
C35 C 0.97273(9) 0.4147(2) 0.6280(2) 0.0286(10) Uani 1 1 d . . .
C36 C 0.99789(9) 0.3821(2) 0.6075(2) 0.0343(10) Uani 1 1 d . . .
H36 H 0.9973 0.3354 0.5933 0.041 Uiso 1 1 calc R . .
C37 C 1.02368(10) 0.4177(2) 0.6081(3) 0.0444(12) Uani 1 1 d . . .
H37 H 1.0403 0.3953 0.5935 0.053 Uiso 1 1 calc R . .
C38 C 1.02496(11) 0.4863(2) 0.6301(3) 0.0461(13) Uani 1 1 d . . .
H38 H 1.0424 0.5104 0.6305 0.055 Uiso 1 1 calc R . .
C39 C 1.00030(12) 0.5193(2) 0.6516(3) 0.0453(13) Uani 1 1 d . . .
H39 H 1.0012 0.5658 0.6663 0.054 Uiso 1 1 calc R . .
C40 C 0.97449(11) 0.4840(2) 0.6516(2) 0.0391(11) Uani 1 1 d . . .
H40 H 0.9581 0.5063 0.6674 0.047 Uiso 1 1 calc R . .
C41 C 0.91451(10) 0.4262(2) 0.5643(2) 0.0306(10) Uani 1 1 d . . .
C42 C 0.92464(11) 0.4800(2) 0.5199(3) 0.0389(11) Uani 1 1 d . . .
H42 H 0.9445 0.4875 0.5188 0.047 Uiso 1 1 calc R . .
C43 C 0.90546(12) 0.5223(3) 0.4773(3) 0.0525(14) Uani 1 1 d . . .
H43 H 0.9126 0.5585 0.4486 0.063 Uiso 1 1 calc R . .
C44 C 0.87606(12) 0.5116(2) 0.4769(3) 0.0509(13) Uani 1 1 d . . .
H44 H 0.8632 0.5404 0.4486 0.061 Uiso 1 1 calc R . .
C45 C 0.86592(11) 0.4578(2) 0.5189(3) 0.0461(12) Uani 1 1 d . . .
H45 H 0.8460 0.4501 0.5188 0.055 Uiso 1 1 calc R . .
C46 C 0.88467(10) 0.4146(2) 0.5613(3) 0.0380(11) Uani 1 1 d . . .
H46 H 0.8773 0.3776 0.5882 0.046 Uiso 1 1 calc R . .
C47 C 0.90523(9) 0.1758(2) 0.7748(2) 0.0293(10) Uani 1 1 d . . .
C48 C 0.88074(10) 0.1654(2) 0.8148(2) 0.0373(11) Uani 1 1 d . . .
H48 H 0.8657 0.1976 0.8105 0.045 Uiso 1 1 calc R . .
C49 C 0.87842(11) 0.1078(3) 0.8609(3) 0.0449(12) Uani 1 1 d . . .
H49 H 0.8619 0.1017 0.8878 0.054 Uiso 1 1 calc R . .
C50 C 0.90002(11) 0.0599(3) 0.8672(3) 0.0496(13) Uani 1 1 d . . .
H50 H 0.8981 0.0204 0.8969 0.059 Uiso 1 1 calc R . .
C51 C 0.92491(11) 0.0703(2) 0.8293(3) 0.0507(13) Uani 1 1 d . . .
H51 H 0.9400 0.0382 0.8349 0.061 Uiso 1 1 calc R . .
C52 C 0.92778(10) 0.1277(2) 0.7830(2) 0.0380(11) Uani 1 1 d . . .
H52 H 0.9446 0.1342 0.7576 0.046 Uiso 1 1 calc R . .
C53 C 0.86918(9) 0.2759(2) 0.6940(3) 0.0307(10) Uani 1 1 d . . .
C54 C 0.85665(10) 0.3249(2) 0.7397(3) 0.0405(11) Uani 1 1 d . . .
H54 H 0.8675 0.3435 0.7812 0.049 Uiso 1 1 calc R . .
C55 C 0.82835(12) 0.3466(3) 0.7243(4) 0.0590(16) Uani 1 1 d . . .
H55 H 0.8203 0.3802 0.7547 0.071 Uiso 1 1 calc R . .
C56 C 0.81243(11) 0.3185(3) 0.6647(4) 0.0624(16) Uani 1 1 d . . .
H56 H 0.7934 0.3331 0.6542 0.075 Uiso 1 1 calc R . .
C57 C 0.82406(11) 0.2687(3) 0.6195(3) 0.0553(14) Uani 1 1 d . . .
H57 H 0.8129 0.2498 0.5787 0.066 Uiso 1 1 calc R . .
C58 C 0.85214(10) 0.2470(2) 0.6345(3) 0.0386(11) Uani 1 1 d . . .
H58 H 0.8598 0.2127 0.6044 0.046 Uiso 1 1 calc R . .
C59 C 0.85502(13) 0.2921(3) 0.1100(3) 0.0618(16) Uani 1 1 d . . .
H59A H 0.8719 0.2821 0.0818 0.074 Uiso 1 1 calc R . .
H59B H 0.8383 0.2957 0.0740 0.074 Uiso 1 1 calc R . .
C60 C 0.85931(14) 0.3586(3) 0.1533(3) 0.0708(18) Uani 1 1 d . A .
H60A H 0.8575 0.3975 0.1182 0.085 Uiso 1 1 calc R . .
H60B H 0.8787 0.3595 0.1778 0.085 Uiso 1 1 calc R . .
C61 C 0.84197(11) 0.1470(3) 0.1183(3) 0.0462(12) Uani 1 1 d . . .
H61A H 0.8405 0.1063 0.1504 0.055 Uiso 1 1 calc R . .
H61B H 0.8232 0.1539 0.0915 0.055 Uiso 1 1 calc R . .
C62 C 0.86404(13) 0.1313(3) 0.0591(3) 0.0661(17) Uani 1 1 d . . .
H62A H 0.8647 0.1695 0.0241 0.099 Uiso 1 1 calc R . .
H62B H 0.8584 0.0897 0.0317 0.099 Uiso 1 1 calc R . .
H62C H 0.8829 0.1248 0.0845 0.099 Uiso 1 1 calc R . .
C63 C 0.88733(10) 0.2104(3) 0.2171(3) 0.0515(13) Uani 1 1 d . . .
H63A H 0.8997 0.2138 0.1748 0.062 Uiso 1 1 calc R . .
H63B H 0.8924 0.2485 0.2516 0.062 Uiso 1 1 calc R . .
C64 C 0.89407(12) 0.1440(3) 0.2580(3) 0.0650(16) Uani 1 1 d . . .
H64A H 0.8832 0.1415 0.3026 0.098 Uiso 1 1 calc R . .
H64B H 0.9144 0.1421 0.2726 0.098 Uiso 1 1 calc R . .
H64C H 0.8889 0.1055 0.2250 0.098 Uiso 1 1 calc R . .
C65 C 0.85378(11) 0.4194(3) 0.2965(3) 0.0522(14) Uani 1 1 d . A .
H65A H 0.8409 0.4347 0.3345 0.063 Uiso 1 1 calc R . .
H65B H 0.8681 0.3891 0.3220 0.063 Uiso 1 1 calc R . .
C66 C 0.86953(12) 0.4834(3) 0.2677(4) 0.0641(16) Uani 1 1 d . . .
H66A H 0.8820 0.4697 0.2287 0.096 Uiso 1 1 calc R . .
H66B H 0.8810 0.5043 0.3093 0.096 Uiso 1 1 calc R . .
H66C H 0.8555 0.5165 0.2472 0.096 Uiso 1 1 calc R . .
C67A C 0.8037(2) 0.4324(5) 0.1980(6) 0.054(3) Uani 0.669(14) 1 d PD A 1
H67A H 0.7856 0.4072 0.1895 0.065 Uiso 0.669(14) 1 calc PR A 1
H67B H 0.8016 0.4631 0.2410 0.065 Uiso 0.669(14) 1 calc PR A 1
C68A C 0.8075(3) 0.4756(6) 0.1311(6) 0.086(4) Uani 0.669(14) 1 d PD A 1
H68A H 0.7911 0.5061 0.1231 0.129 Uiso 0.669(14) 1 calc PR A 1
H68B H 0.8090 0.4464 0.0872 0.129 Uiso 0.669(14) 1 calc PR A 1
H68C H 0.8249 0.5028 0.1391 0.129 Uiso 0.669(14) 1 calc PR A 1
C67B C 0.8136(5) 0.4303(11) 0.1579(13) 0.090(9) Uani 0.331(14) 1 d PD A 2
H67C H 0.8278 0.4616 0.1384 0.108 Uiso 0.331(14) 1 calc PR A 2
H67D H 0.8049 0.4043 0.1151 0.108 Uiso 0.331(14) 1 calc PR A 2
C68B C 0.7911(5) 0.4718(15) 0.1908(18) 0.132(13) Uani 0.331(14) 1 d PD A 2
H68D H 0.7823 0.5022 0.1525 0.197 Uiso 0.331(14) 1 calc PR A 2
H68E H 0.7995 0.4990 0.2323 0.197 Uiso 0.331(14) 1 calc PR A 2
H68F H 0.7765 0.4415 0.2092 0.197 Uiso 0.331(14) 1 calc PR A 2
C69 C 0.78201(15) 0.2290(3) 0.4088(3) 0.076(2) Uani 1 1 d . A .
H69A H 0.7999 0.2263 0.4406 0.091 Uiso 1 1 calc R . .
H69B H 0.7663 0.2384 0.4414 0.091 Uiso 1 1 calc R . .
C70 C 0.77677(13) 0.1629(3) 0.3693(4) 0.075(2) Uani 1 1 d . A .
H70A H 0.7564 0.1595 0.3522 0.090 Uiso 1 1 calc R . .
H70B H 0.7813 0.1248 0.4042 0.090 Uiso 1 1 calc R . .
C71 C 0.79287(12) 0.3743(3) 0.4007(3) 0.0626(16) Uani 1 1 d . A .
H71A H 0.8127 0.3690 0.4215 0.075 Uiso 1 1 calc R . .
H71B H 0.7922 0.4159 0.3693 0.075 Uiso 1 1 calc R . .
C72 C 0.77389(15) 0.3872(3) 0.4670(4) 0.087(2) Uani 1 1 d . . .
H72A H 0.7539 0.3886 0.4484 0.131 Uiso 1 1 calc R . .
H72B H 0.7791 0.4307 0.4908 0.131 Uiso 1 1 calc R . .
H72C H 0.7767 0.3502 0.5035 0.131 Uiso 1 1 calc R . .
C73 C 0.74649(13) 0.3039(3) 0.3122(4) 0.095(2) Uani 1 1 d D A .
H73A H 0.7419 0.2664 0.2765 0.114 Uiso 1 1 calc R . .
H73B H 0.7362 0.2947 0.3575 0.114 Uiso 1 1 calc R . .
C74 C 0.73453(18) 0.3722(3) 0.2764(5) 0.127(3) Uani 1 1 d D . .
H74A H 0.7140 0.3677 0.2649 0.190 Uiso 1 1 calc R . .
H74B H 0.7439 0.3815 0.2303 0.190 Uiso 1 1 calc R . .
H74C H 0.7382 0.4098 0.3116 0.190 Uiso 1 1 calc R . .
C75 C 0.82487(11) 0.0894(2) 0.3183(3) 0.0520(14) Uani 1 1 d . A .
H75A H 0.8377 0.0818 0.2776 0.062 Uiso 1 1 calc R . .
H75B H 0.8366 0.1078 0.3614 0.062 Uiso 1 1 calc R . .
C76 C 0.81349(15) 0.0182(3) 0.3417(4) 0.079(2) Uani 1 1 d . . .
H76A H 0.8001 0.0241 0.3808 0.119 Uiso 1 1 calc R . .
H76B H 0.8294 -0.0103 0.3607 0.119 Uiso 1 1 calc R . .
H76C H 0.8038 -0.0039 0.2982 0.119 Uiso 1 1 calc R . .
C77A C 0.77875(19) 0.1045(5) 0.2121(5) 0.053(3) Uani 0.723(13) 1 d PD A 1
H77A H 0.7742 0.1352 0.1692 0.064 Uiso 0.723(13) 1 calc PR A 1
H77B H 0.7917 0.0689 0.1948 0.064 Uiso 0.723(13) 1 calc PR A 1
C78A C 0.75170(18) 0.0701(5) 0.2308(6) 0.094(4) Uani 0.723(13) 1 d PD A 1
H78A H 0.7430 0.0479 0.1860 0.141 Uiso 0.723(13) 1 calc PR A 1
H78B H 0.7386 0.1040 0.2490 0.141 Uiso 0.723(13) 1 calc PR A 1
H78C H 0.7559 0.0357 0.2697 0.141 Uiso 0.723(13) 1 calc PR A 1
C77B C 0.7642(4) 0.1232(13) 0.2430(14) 0.070(8) Uani 0.277(13) 1 d PD A 2
H77C H 0.7550 0.0920 0.2775 0.084 Uiso 0.277(13) 1 calc PR A 2
H77D H 0.7511 0.1615 0.2302 0.084 Uiso 0.277(13) 1 calc PR A 2
C78B C 0.7715(9) 0.0862(17) 0.1742(16) 0.110(14) Uani 0.277(13) 1 d PD A 2
H78D H 0.7540 0.0698 0.1475 0.165 Uiso 0.277(13) 1 calc PR A 2
H78E H 0.7838 0.0473 0.1880 0.165 Uiso 0.277(13) 1 calc PR A 2
H78F H 0.7815 0.1172 0.1419 0.165 Uiso 0.277(13) 1 calc PR A 2
P1 P 0.92447(2) 0.11929(5) 0.56193(6) 0.0258(2) Uani 1 1 d . . .
P2 P 0.96425(2) 0.22797(5) 0.47946(6) 0.0238(2) Uani 1 1 d . . .
P3 P 0.93833(2) 0.36699(5) 0.62227(6) 0.0255(2) Uani 1 1 d . . .
P4 P 0.90747(2) 0.24857(5) 0.70704(6) 0.0252(2) Uani 1 1 d . . .
P5 P 0.84943(3) 0.22218(7) 0.17985(7) 0.0372(3) Uani 1 1 d . . .
P6 P 0.83266(3) 0.36787(6) 0.22580(8) 0.0434(3) Uani 1 1 d D . .
P7 P 0.78448(3) 0.30029(7) 0.33840(8) 0.0490(4) Uani 1 1 d . . .
P8 P 0.79919(3) 0.15604(7) 0.28702(7) 0.0420(3) Uani 1 1 d D . .
Fe1 Fe 0.816057(13) 0.26162(3) 0.25713(4) 0.03095(14) Uani 1 1 d . A .
W1 W 0.936436(3) 0.241048(8) 0.595890(8) 0.02049(6) Uani 1 1 d . . .
Cl1 Cl 0.78277(3) 0.26739(7) 0.14742(7) 0.0483(3) Uani 1 1 d . . .
C79 C 0.7879(3) 0.2937(7) 0.9359(13) 0.1472(14) Uani 0.351(3) 1 d PD . .
H79A H 0.7705 0.2926 0.9021 0.177 Uiso 0.351(3) 1 calc PR . .
H79B H 0.7826 0.2870 0.9879 0.177 Uiso 0.351(3) 1 calc PR . .
Cl2 Cl 0.80627(18) 0.3717(6) 0.9268(4) 0.1472(14) Uani 0.351(3) 1 d PD . .
Cl3 Cl 0.8125(2) 0.2302(6) 0.9105(5) 0.1472(14) Uani 0.351(3) 1 d PD . .
C80 C 0.7809(4) 0.1667(9) 0.9539(12) 0.1472(14) Uani 0.352(3) 1 d PD . .
H80A H 0.7846 0.1900 1.0025 0.177 Uiso 0.352(3) 1 calc PR . .
H80B H 0.7628 0.1855 0.9318 0.177 Uiso 0.352(3) 1 calc PR . .
Cl4 Cl 0.7741(2) 0.0786(6) 0.9750(4) 0.1472(14) Uani 0.352(3) 1 d PD . .
Cl5 Cl 0.80817(19) 0.1948(6) 0.8950(4) 0.1472(14) Uani 0.352(3) 1 d PD . .
C81 C 0.7621(3) 0.3750(10) 0.9767(14) 0.1472(14) Uani 0.302(3) 1 d PD . .
H81A H 0.7675 0.3515 1.0243 0.177 Uiso 0.302(3) 1 calc PR . .
H81B H 0.7535 0.3401 0.9424 0.177 Uiso 0.302(3) 1 calc PR . .
Cl6 Cl 0.7938(2) 0.4018(6) 0.9391(5) 0.1472(14) Uani 0.302(3) 1 d PD . .
Cl7 Cl 0.7349(2) 0.4332(7) 0.9952(5) 0.1472(14) Uani 0.302(3) 1 d PD . .

loop_
_atom_site_aniso_label
_atom_site_aniso_U_11
_atom_site_aniso_U_22
_atom_site_aniso_U_33
_atom_site_aniso_U_23
_atom_site_aniso_U_13
_atom_site_aniso_U_12
C1 0.023(2) 0.024(2) 0.026(2) 0.0020(17) 0.0013(17) 0.0010(17)
C2 0.029(2) 0.026(2) 0.024(2) -0.0036(17) 0.0042(16) 0.0007(17)
C3 0.028(2) 0.028(2) 0.024(2) 0.0052(18) 0.0045(17) -0.0059(17)
C4 0.026(2) 0.028(2) 0.026(2) 0.0017(18) 0.0050(17) -0.0030(18)
C5 0.027(2) 0.028(2) 0.035(2) 0.0006(19) 0.0015(19) -0.0045(18)
C6 0.029(2) 0.029(2) 0.031(2) 0.0005(19) 0.0024(19) -0.0021(18)
C7 0.036(3) 0.032(2) 0.030(2) -0.0060(19) 0.0013(19) -0.0092(19)
C8 0.043(3) 0.029(2) 0.025(2) -0.0031(18) 0.0097(19) -0.0008(19)
C9 0.038(3) 0.025(2) 0.029(2) -0.0018(18) 0.010(2) -0.0012(18)
C10 0.051(3) 0.031(2) 0.048(3) -0.002(2) 0.011(2) 0.002(2)
C11 0.070(4) 0.028(3) 0.076(4) -0.002(3) 0.021(3) 0.005(3)
C12 0.062(4) 0.040(3) 0.093(5) 0.018(3) 0.032(4) 0.026(3)
C13 0.040(3) 0.054(3) 0.074(4) 0.014(3) 0.014(3) 0.013(3)
C14 0.032(3) 0.036(3) 0.041(3) 0.004(2) 0.004(2) 0.006(2)
C15 0.032(3) 0.023(2) 0.032(2) -0.0013(18) 0.0042(19) -0.0063(18)
C16 0.041(3) 0.032(2) 0.034(3) -0.001(2) 0.006(2) -0.007(2)
C17 0.050(3) 0.042(3) 0.046(3) 0.004(2) 0.016(3) -0.013(2)
C18 0.036(3) 0.057(3) 0.070(4) 0.004(3) 0.015(3) -0.015(3)
C19 0.035(3) 0.061(3) 0.060(4) 0.006(3) -0.008(2) -0.011(2)
C20 0.037(3) 0.039(3) 0.040(3) 0.006(2) 0.001(2) -0.008(2)
C21 0.029(2) 0.040(2) 0.021(2) -0.0078(19) 0.0077(17) -0.0018(19)
C22 0.037(3) 0.050(3) 0.036(3) 0.004(2) 0.008(2) -0.002(2)
C23 0.033(3) 0.074(4) 0.049(3) -0.001(3) 0.000(2) 0.010(3)
C24 0.028(3) 0.097(4) 0.039(3) -0.016(3) 0.006(2) -0.009(3)
C25 0.045(3) 0.081(4) 0.031(3) 0.004(3) 0.007(2) -0.026(3)
C26 0.038(3) 0.059(3) 0.028(3) 0.007(2) -0.001(2) -0.014(2)
C27 0.027(2) 0.034(2) 0.020(2) 0.0009(17) 0.0033(17) -0.0076(18)
C28 0.038(3) 0.052(3) 0.026(2) 0.000(2) 0.0069(19) 0.004(2)
C29 0.044(3) 0.061(3) 0.028(3) 0.001(2) 0.004(2) -0.006(3)
C30 0.037(3) 0.059(3) 0.034(3) 0.017(2) -0.004(2) -0.018(2)
C31 0.033(3) 0.034(2) 0.041(3) 0.006(2) -0.001(2) -0.007(2)
C32 0.035(3) 0.029(2) 0.028(2) -0.0011(19) 0.0067(19) -0.0103(19)
C33 0.045(3) 0.026(2) 0.027(2) -0.0036(18) 0.011(2) -0.0016(19)
C34 0.040(3) 0.032(2) 0.021(2) -0.0029(18) 0.0101(19) 0.0017(19)
C35 0.039(3) 0.023(2) 0.024(2) 0.0011(17) 0.0039(19) -0.0054(18)
C36 0.040(3) 0.028(2) 0.035(3) -0.0072(19) 0.007(2) -0.007(2)
C37 0.040(3) 0.041(3) 0.053(3) -0.008(2) 0.007(2) -0.011(2)
C38 0.053(3) 0.045(3) 0.041(3) 0.003(2) 0.003(2) -0.027(2)
C39 0.071(4) 0.027(2) 0.038(3) -0.005(2) 0.004(3) -0.017(2)
C40 0.051(3) 0.032(2) 0.034(3) -0.004(2) 0.004(2) -0.005(2)
C41 0.041(3) 0.028(2) 0.024(2) -0.0070(18) 0.0079(19) 0.0023(19)
C42 0.043(3) 0.036(3) 0.038(3) 0.005(2) 0.008(2) -0.003(2)
C43 0.056(4) 0.043(3) 0.058(4) 0.019(3) 0.003(3) 0.002(3)
C44 0.057(4) 0.037(3) 0.058(4) 0.006(2) 0.000(3) 0.014(2)
C45 0.036(3) 0.047(3) 0.055(3) -0.004(3) 0.003(2) 0.006(2)
C46 0.041(3) 0.035(3) 0.039(3) 0.000(2) 0.005(2) 0.005(2)
C47 0.041(3) 0.030(2) 0.017(2) 0.0010(18) 0.0050(18) -0.0027(19)
C48 0.044(3) 0.038(3) 0.030(2) 0.006(2) 0.010(2) 0.000(2)
C49 0.048(3) 0.054(3) 0.034(3) 0.015(2) 0.013(2) -0.006(2)
C50 0.053(3) 0.048(3) 0.047(3) 0.025(2) 0.004(3) -0.003(3)
C51 0.054(3) 0.043(3) 0.055(3) 0.019(3) 0.002(3) 0.013(2)
C52 0.043(3) 0.036(3) 0.035(3) 0.005(2) 0.007(2) 0.004(2)
C53 0.024(2) 0.029(2) 0.041(3) 0.0069(19) 0.0115(19) 0.0055(18)
C54 0.035(3) 0.036(3) 0.052(3) -0.005(2) 0.012(2) 0.001(2)
C55 0.046(4) 0.044(3) 0.090(5) -0.007(3) 0.029(3) 0.007(3)
C56 0.027(3) 0.064(4) 0.097(5) -0.002(3) 0.013(3) 0.006(3)
C57 0.030(3) 0.072(4) 0.065(4) -0.006(3) 0.007(3) -0.005(3)
C58 0.033(3) 0.045(3) 0.038(3) 0.004(2) 0.010(2) 0.001(2)
C59 0.078(4) 0.061(4) 0.049(3) 0.005(3) 0.021(3) -0.002(3)
C60 0.096(5) 0.058(4) 0.061(4) 0.004(3) 0.026(4) -0.018(3)
C61 0.051(3) 0.055(3) 0.032(3) -0.007(2) 0.000(2) 0.004(2)
C62 0.078(4) 0.072(4) 0.051(4) -0.017(3) 0.018(3) 0.005(3)
C63 0.031(3) 0.073(4) 0.050(3) -0.010(3) 0.002(2) 0.000(3)
C64 0.055(4) 0.088(5) 0.050(4) 0.002(3) -0.010(3) 0.012(3)
C65 0.047(3) 0.050(3) 0.060(4) -0.003(3) 0.006(3) -0.009(2)
C66 0.060(4) 0.039(3) 0.091(5) 0.013(3) -0.014(3) -0.008(3)
C67A 0.043(6) 0.055(6) 0.064(7) 0.017(5) 0.006(5) 0.009(5)
C68A 0.100(10) 0.090(9) 0.069(7) 0.041(6) 0.004(6) 0.030(7)
C67B 0.11(2) 0.059(15) 0.10(2) 0.052(16) -0.002(17) -0.007(14)
C68B 0.074(19) 0.11(2) 0.21(4) 0.05(2) 0.00(2) 0.048(17)
C69 0.091(5) 0.081(4) 0.061(4) -0.012(3) 0.047(4) -0.026(4)
C70 0.060(4) 0.065(4) 0.105(5) 0.022(4) 0.039(4) 0.008(3)
C71 0.055(4) 0.059(4) 0.076(4) -0.021(3) 0.022(3) -0.002(3)
C72 0.101(5) 0.087(5) 0.078(5) -0.026(4) 0.035(4) 0.001(4)
C73 0.055(4) 0.123(7) 0.109(6) -0.020(5) 0.009(4) 0.015(4)
C74 0.126(8) 0.081(6) 0.171(9) 0.024(6) -0.006(6) 0.028(5)
C75 0.060(4) 0.047(3) 0.049(3) -0.001(2) 0.007(3) 0.008(3)
C76 0.126(6) 0.039(3) 0.073(5) 0.002(3) 0.008(4) -0.001(3)
C77A 0.061(6) 0.049(6) 0.049(6) -0.007(4) -0.010(5) -0.013(4)
C78A 0.056(6) 0.090(8) 0.135(11) -0.043(7) -0.004(6) -0.039(5)
C77B 0.048(16) 0.075(18) 0.09(2) -0.011(14) 0.002(13) 0.005(13)
C78B 0.16(4) 0.08(2) 0.08(2) -0.018(19) 0.01(2) -0.03(2)
P1 0.0285(6) 0.0245(5) 0.0246(6) -0.0009(4) 0.0034(5) -0.0034(4)
P2 0.0249(6) 0.0276(6) 0.0193(5) -0.0010(4) 0.0043(4) -0.0020(4)
P3 0.0317(6) 0.0230(5) 0.0223(5) -0.0016(4) 0.0049(4) -0.0012(4)
P4 0.0278(6) 0.0260(6) 0.0223(5) 0.0002(4) 0.0065(4) 0.0016(4)
P5 0.0326(7) 0.0446(7) 0.0345(7) -0.0026(5) 0.0022(5) 0.0007(5)
P6 0.0448(8) 0.0361(7) 0.0488(8) 0.0073(6) -0.0018(6) 0.0019(6)
P7 0.0347(7) 0.0547(9) 0.0585(9) -0.0138(7) 0.0105(6) -0.0042(6)
P8 0.0348(7) 0.0428(7) 0.0474(8) 0.0036(6) -0.0041(6) -0.0079(6)
Fe1 0.0252(3) 0.0345(3) 0.0325(3) -0.0007(3) -0.0025(3) 0.0017(3)
W1 0.02210(9) 0.02170(9) 0.01785(9) -0.00111(7) 0.00281(6) -0.00097(7)
Cl1 0.0387(7) 0.0606(8) 0.0433(7) 0.0025(6) -0.0141(5) 0.0062(6)
C79 0.130(3) 0.231(4) 0.078(2) -0.051(3) -0.0143(16) 0.052(3)
Cl2 0.130(3) 0.231(4) 0.078(2) -0.051(3) -0.0143(16) 0.052(3)
Cl3 0.130(3) 0.231(4) 0.078(2) -0.051(3) -0.0143(16) 0.052(3)
C80 0.130(3) 0.231(4) 0.078(2) -0.051(3) -0.0143(16) 0.052(3)
Cl4 0.130(3) 0.231(4) 0.078(2) -0.051(3) -0.0143(16) 0.052(3)
Cl5 0.130(3) 0.231(4) 0.078(2) -0.051(3) -0.0143(16) 0.052(3)
C81 0.130(3) 0.231(4) 0.078(2) -0.051(3) -0.0143(16) 0.052(3)
Cl6 0.130(3) 0.231(4) 0.078(2) -0.051(3) -0.0143(16) 0.052(3)
Cl7 0.130(3) 0.231(4) 0.078(2) -0.051(3) -0.0143(16) 0.052(3)

loop_
_atom_type_symbol
_atom_type_description
_atom_type_scat_dispersion_real
_atom_type_scat_dispersion_imag
_atom_type_scat_source
C C 0.0033 0.0016 'International Tables Vol C Tables 4.2.6.8 and 6.1.1.4'
H H 0.0000 0.0000 'International Tables Vol C Tables 4.2.6.8 and 6.1.1.4'
P P 0.1023 0.0942 'International Tables Vol C Tables 4.2.6.8 and 6.1.1.4'
Fe Fe 0.3463 0.8444 'International Tables Vol C Tables 4.2.6.8 and 6.1.1.4'
W W -0.8490 6.8722 'International Tables Vol C Tables 4.2.6.8 and 6.1.1.4'
Cl Cl 0.1484 0.1585 'International Tables Vol C Tables 4.2.6.8 and 6.1.1.4'

loop_
_geom_angle_atom_site_label_1
_geom_angle_atom_site_label_2
_geom_angle_atom_site_label_3
_geom_angle
_geom_angle_site_symmetry_1
_geom_angle_site_symmetry_3
C2 C1 W1 174.5(3) . .
C2 C2 C1 177.0(5) 2_756 .
C4 C3 W1 172.8(3) . .
C3 C4 C5 178.0(5) . .
C6 C5 C4 177.6(5) . .
C5 C6 Fe1 178.3(4) . .
C8 C7 P1 107.8(3) . .
C8 C7 H7A 110.2 . .
P1 C7 H7A 110.2 . .
C8 C7 H7B 110.2 . .
P1 C7 H7B 110.2 . .
H7A C7 H7B 108.5 . .
C7 C8 P2 109.8(3) . .
C7 C8 H8A 109.7 . .
P2 C8 H8A 109.7 . .
C7 C8 H8B 109.7 . .
P2 C8 H8B 109.7 . .
H8A C8 H8B 108.2 . .
C14 C9 C10 118.7(4) . .
C14 C9 P1 120.4(3) . .
C10 C9 P1 120.6(4) . .
C11 C10 C9 121.0(5) . .
C11 C10 H10 119.5 . .
C9 C10 H10 119.5 . .
C12 C11 C10 119.7(5) . .
C12 C11 H11 120.1 . .
C10 C11 H11 120.1 . .
C11 C12 C13 121.0(5) . .
C11 C12 H12 119.5 . .
C13 C12 H12 119.5 . .
C12 C13 C14 119.6(5) . .
C12 C13 H13 120.2 . .
C14 C13 H13 120.2 . .
C9 C14 C13 119.8(5) . .
C9 C14 H14 120.1 . .
C13 C14 H14 120.1 . .
C20 C15 C16 118.7(4) . .
C20 C15 P1 122.5(3) . .
C16 C15 P1 118.4(3) . .
C17 C16 C15 120.6(4) . .
C17 C16 H16 119.7 . .
C15 C16 H16 119.7 . .
C18 C17 C16 120.4(5) . .
C18 C17 H17 119.8 . .
C16 C17 H17 119.8 . .
C17 C18 C19 119.6(5) . .
C17 C18 H18 120.2 . .
C19 C18 H18 120.2 . .
C18 C19 C20 120.2(5) . .
C18 C19 H19 119.9 . .
C20 C19 H19 119.9 . .
C15 C20 C19 120.5(4) . .
C15 C20 H20 119.8 . .
C19 C20 H20 119.8 . .
C26 C21 C22 118.6(4) . .
C26 C21 P2 120.5(3) . .
C22 C21 P2 120.7(3) . .
C23 C22 C21 121.4(4) . .
C23 C22 H22 119.3 . .
C21 C22 H22 119.3 . .
C24 C23 C22 119.9(5) . .
C24 C23 H23 120.1 . .
C22 C23 H23 120.1 . .
C25 C24 C23 119.2(5) . .
C25 C24 H24 120.4 . .
C23 C24 H24 120.4 . .
C24 C25 C26 121.2(5) . .
C24 C25 H25 119.4 . .
C26 C25 H25 119.4 . .
C21 C26 C25 119.7(5) . .
C21 C26 H26 120.1 . .
C25 C26 H26 120.1 . .
C32 C27 C28 118.6(4) . .
C32 C27 P2 120.5(3) . .
C28 C27 P2 120.8(3) . .
C29 C28 C27 120.9(4) . .
C29 C28 H28 119.6 . .
C27 C28 H28 119.6 . .
C30 C29 C28 119.9(4) . .
C30 C29 H29 120.1 . .
C28 C29 H29 120.1 . .
C29 C30 C31 119.6(4) . .
C29 C30 H30 120.2 . .
C31 C30 H30 120.2 . .
C30 C31 C32 120.0(4) . .
C30 C31 H31 120.0 . .
C32 C31 H31 120.0 . .
C27 C32 C31 121.0(4) . .
C27 C32 H32 119.5 . .
C31 C32 H32 119.5 . .
C34 C33 P3 111.6(3) . .
C34 C33 H33A 109.3 . .
P3 C33 H33A 109.3 . .
C34 C33 H33B 109.3 . .
P3 C33 H33B 109.3 . .
H33A C33 H33B 108.0 . .
C33 C34 P4 109.2(3) . .
C33 C34 H34A 109.8 . .
P4 C34 H34A 109.8 . .
C33 C34 H34B 109.8 . .
P4 C34 H34B 109.8 . .
H34A C34 H34B 108.3 . .
C36 C35 C40 118.3(4) . .
C36 C35 P3 119.9(3) . .
C40 C35 P3 121.8(3) . .
C37 C36 C35 120.9(4) . .
C37 C36 H36 119.5 . .
C35 C36 H36 119.5 . .
C36 C37 C38 120.1(5) . .
C36 C37 H37 120.0 . .
C38 C37 H37 120.0 . .
C37 C38 C39 119.8(4) . .
C37 C38 H38 120.1 . .
C39 C38 H38 120.1 . .
C40 C39 C38 120.4(4) . .
C40 C39 H39 119.8 . .
C38 C39 H39 119.8 . .
C39 C40 C35 120.4(4) . .
C39 C40 H40 119.8 . .
C35 C40 H40 119.8 . .
C42 C41 C46 117.7(4) . .
C42 C41 P3 123.9(4) . .
C46 C41 P3 118.4(3) . .
C43 C42 C41 120.8(5) . .
C43 C42 H42 119.6 . .
C41 C42 H42 119.6 . .
C44 C43 C42 120.8(5) . .
C44 C43 H43 119.6 . .
C42 C43 H43 119.6 . .
C45 C44 C43 118.9(5) . .
C45 C44 H44 120.6 . .
C43 C44 H44 120.6 . .
C44 C45 C46 121.3(5) . .
C44 C45 H45 119.4 . .
C46 C45 H45 119.4 . .
C45 C46 C41 120.5(4) . .
C45 C46 H46 119.7 . .
C41 C46 H46 119.7 . .
C48 C47 C52 118.9(4) . .
C48 C47 P4 121.2(3) . .
C52 C47 P4 119.8(3) . .
C49 C48 C47 120.7(4) . .
C49 C48 H48 119.7 . .
C47 C48 H48 119.7 . .
C50 C49 C48 120.5(4) . .
C50 C49 H49 119.8 . .
C48 C49 H49 119.8 . .
C49 C50 C51 119.7(4) . .
C49 C50 H50 120.2 . .
C51 C50 H50 120.2 . .
C50 C51 C52 120.9(5) . .
C50 C51 H51 119.5 . .
C52 C51 H51 119.5 . .
C51 C52 C47 119.4(4) . .
C51 C52 H52 120.3 . .
C47 C52 H52 120.3 . .
C58 C53 C54 118.1(4) . .
C58 C53 P4 118.3(3) . .
C54 C53 P4 123.6(4) . .
C55 C54 C53 121.1(5) . .
C55 C54 H54 119.4 . .
C53 C54 H54 119.4 . .
C56 C55 C54 119.4(5) . .
C56 C55 H55 120.3 . .
C54 C55 H55 120.3 . .
C55 C56 C57 120.8(5) . .
C55 C56 H56 119.6 . .
C57 C56 H56 119.6 . .
C58 C57 C56 120.0(5) . .
C58 C57 H57 120.0 . .
C56 C57 H57 120.0 . .
C57 C58 C53 120.6(4) . .
C57 C58 H58 119.7 . .
C53 C58 H58 119.7 . .
C60 C59 P5 107.6(4) . .
C60 C59 H59A 110.2 . .
P5 C59 H59A 110.2 . .
C60 C59 H59B 110.2 . .
P5 C59 H59B 110.2 . .
H59A C59 H59B 108.5 . .
C59 C60 P6 111.4(4) . .
C59 C60 H60A 109.4 . .
P6 C60 H60A 109.4 . .
C59 C60 H60B 109.4 . .
P6 C60 H60B 109.4 . .
H60A C60 H60B 108.0 . .
C62 C61 P5 116.7(4) . .
C62 C61 H61A 108.1 . .
P5 C61 H61A 108.1 . .
C62 C61 H61B 108.1 . .
P5 C61 H61B 108.1 . .
H61A C61 H61B 107.3 . .
C61 C62 H62A 109.5 . .
C61 C62 H62B 109.5 . .
H62A C62 H62B 109.5 . .
C61 C62 H62C 109.5 . .
H62A C62 H62C 109.5 . .
H62B C62 H62C 109.5 . .
C64 C63 P5 116.2(4) . .
C64 C63 H63A 108.2 . .
P5 C63 H63A 108.2 . .
C64 C63 H63B 108.2 . .
P5 C63 H63B 108.2 . .
H63A C63 H63B 107.4 . .
C63 C64 H64A 109.5 . .
C63 C64 H64B 109.5 . .
H64A C64 H64B 109.5 . .
C63 C64 H64C 109.5 . .
H64A C64 H64C 109.5 . .
H64B C64 H64C 109.5 . .
C66 C65 P6 117.1(4) . .
C66 C65 H65A 108.0 . .
P6 C65 H65A 108.0 . .
C66 C65 H65B 108.0 . .
P6 C65 H65B 108.0 . .
H65A C65 H65B 107.3 . .
C65 C66 H66A 109.5 . .
C65 C66 H66B 109.5 . .
H66A C66 H66B 109.5 . .
C65 C66 H66C 109.5 . .
H66A C66 H66C 109.5 . .
H66B C66 H66C 109.5 . .
C68A C67A P6 118.0(8) . .
C68A C67A H67A 107.8 . .
P6 C67A H67A 107.8 . .
C68A C67A H67B 107.8 . .
P6 C67A H67B 107.8 . .
H67A C67A H67B 107.1 . .
C67A C68A H68A 109.5 . .
C67A C68A H68B 109.5 . .
H68A C68A H68B 109.5 . .
C67A C68A H68C 109.5 . .
H68A C68A H68C 109.5 . .
H68B C68A H68C 109.5 . .
C68B C67B P6 115(2) . .
C68B C67B H67C 108.6 . .
P6 C67B H67C 108.6 . .
C68B C67B H67D 108.6 . .
P6 C67B H67D 108.6 . .
H67C C67B H67D 107.6 . .
C67B C68B H68D 109.5 . .
C67B C68B H68E 109.5 . .
H68D C68B H68E 109.5 . .
C67B C68B H68F 109.5 . .
H68D C68B H68F 109.5 . .
H68E C68B H68F 109.5 . .
C70 C69 P7 109.9(4) . .
C70 C69 H69A 109.7 . .
P7 C69 H69A 109.7 . .
C70 C69 H69B 109.7 . .
P7 C69 H69B 109.7 . .
H69A C69 H69B 108.2 . .
C69 C70 P8 110.6(4) . .
C69 C70 H70A 109.5 . .
P8 C70 H70A 109.5 . .
C69 C70 H70B 109.5 . .
P8 C70 H70B 109.5 . .
H70A C70 H70B 108.1 . .
C72 C71 P7 118.4(4) . .
C72 C71 H71A 107.7 . .
P7 C71 H71A 107.7 . .
C72 C71 H71B 107.7 . .
P7 C71 H71B 107.7 . .
H71A C71 H71B 107.1 . .
C71 C72 H72A 109.5 . .
C71 C72 H72B 109.5 . .
H72A C72 H72B 109.5 . .
C71 C72 H72C 109.5 . .
H72A C72 H72C 109.5 . .
H72B C72 H72C 109.5 . .
C74 C73 P7 117.3(5) . .
C74 C73 H73A 108.0 . .
P7 C73 H73A 108.0 . .
C74 C73 H73B 108.0 . .
P7 C73 H73B 108.0 . .
H73A C73 H73B 107.2 . .
C73 C74 H74A 109.5 . .
C73 C74 H74B 109.5 . .
H74A C74 H74B 109.5 . .
C73 C74 H74C 109.5 . .
H74A C74 H74C 109.5 . .
H74B C74 H74C 109.5 . .
C76 C75 P8 119.0(4) . .
C76 C75 H75A 107.6 . .
P8 C75 H75A 107.6 . .
C76 C75 H75B 107.6 . .
P8 C75 H75B 107.6 . .
H75A C75 H75B 107.0 . .
C75 C76 H76A 109.5 . .
C75 C76 H76B 109.5 . .
H76A C76 H76B 109.5 . .
C75 C76 H76C 109.5 . .
H76A C76 H76C 109.5 . .
H76B C76 H76C 109.5 . .
C78A C77A P8 118.8(8) . .
C78A C77A H77A 107.6 . .
P8 C77A H77A 107.6 . .
C78A C77A H77B 107.6 . .
P8 C77A H77B 107.6 . .
H77A C77A H77B 107.0 . .
C77A C78A H78A 109.5 . .
C77A C78A H78B 109.5 . .
H78A C78A H78B 109.5 . .
C77A C78A H78C 109.5 . .
H78A C78A H78C 109.5 . .
H78B C78A H78C 109.5 . .
C78B C77B P8 106(2) . .
C78B C77B H77C 110.6 . .
P8 C77B H77C 110.6 . .
C78B C77B H77D 110.6 . .
P8 C77B H77D 110.6 . .
H77C C77B H77D 108.7 . .
C77B C78B H78D 109.5 . .
C77B C78B H78E 109.5 . .
H78D C78B H78E 109.5 . .
C77B C78B H78F 109.5 . .
H78D C78B H78F 109.5 . .
H78E C78B H78F 109.5 . .
C7 P1 C9 98.62(19) . .
C7 P1 C15 104.66(19) . .
C9 P1 C15 101.03(19) . .
C7 P1 W1 107.84(13) . .
C9 P1 W1 122.81(15) . .
C15 P1 W1 118.88(13) . .
C27 P2 C21 100.00(18) . .
C27 P2 C8 101.37(19) . .
C21 P2 C8 101.50(19) . .
C27 P2 W1 122.35(13) . .
C21 P2 W1 120.26(13) . .
C8 P2 W1 108.09(13) . .
C35 P3 C41 101.91(19) . .
C35 P3 C33 100.67(19) . .
C41 P3 C33 100.11(19) . .
C35 P3 W1 121.44(14) . .
C41 P3 W1 119.28(14) . .
C33 P3 W1 109.99(13) . .
C34 P4 C47 102.96(18) . .
C34 P4 C53 103.1(2) . .
C47 P4 C53 101.67(19) . .
C34 P4 W1 105.47(13) . .
C47 P4 W1 121.92(13) . .
C53 P4 W1 119.19(14) . .
C61 P5 C63 104.6(2) . .
C61 P5 C59 102.1(2) . .
C63 P5 C59 99.0(3) . .
C61 P5 Fe1 120.93(16) . .
C63 P5 Fe1 119.90(17) . .
C59 P5 Fe1 106.66(18) . .
C65 P6 C60 100.0(3) . .
C65 P6 C67A 99.3(4) . .
C60 P6 C67A 112.5(4) . .
C65 P6 C67B 107.2(8) . .
C60 P6 C67B 85.9(8) . .
C65 P6 Fe1 119.95(17) . .
C60 P6 Fe1 109.53(18) . .
C67A P6 Fe1 114.6(3) . .
C67B P6 Fe1 125.5(8) . .
C73 P7 C71 107.0(3) . .
C73 P7 C69 95.7(3) . .
C71 P7 C69 101.3(3) . .
C73 P7 Fe1 121.3(2) . .
C71 P7 Fe1 121.46(17) . .
C69 P7 Fe1 104.6(2) . .
C75 P8 C70 101.7(3) . .
C75 P8 C77B 115.0(8) . .
C70 P8 C77B 80.4(8) . .
C75 P8 C77A 97.6(4) . .
C70 P8 C77A 108.1(4) . .
C75 P8 Fe1 118.71(18) . .
C70 P8 Fe1 109.9(2) . .
C77B P8 Fe1 121.0(9) . .
C77A P8 Fe1 118.9(3) . .
C6 Fe1 P7 86.02(13) . .
C6 Fe1 P8 90.01(13) . .
P7 Fe1 P8 84.27(5) . .
C6 Fe1 P5 91.31(13) . .
P7 Fe1 P5 177.32(6) . .
P8 Fe1 P5 95.65(5) . .
C6 Fe1 P6 90.68(13) . .
P7 Fe1 P6 95.81(5) . .
P8 Fe1 P6 179.31(6) . .
P5 Fe1 P6 84.30(5) . .
C6 Fe1 Cl1 178.65(13) . .
P7 Fe1 Cl1 95.06(5) . .
P8 Fe1 Cl1 90.91(5) . .
P5 Fe1 Cl1 87.62(5) . .
P6 Fe1 Cl1 88.41(5) . .
C1 W1 C3 178.88(15) . .
C1 W1 P4 84.94(12) . .
C3 W1 P4 95.86(10) . .
C1 W1 P3 87.53(12) . .
C3 W1 P3 91.86(10) . .
P4 W1 P3 78.81(3) . .
C1 W1 P1 102.62(12) . .
C3 W1 P1 78.07(10) . .
P4 W1 P1 97.12(3) . .
P3 W1 P1 168.78(4) . .
C1 W1 P2 96.92(12) . .
C3 W1 P2 82.31(10) . .
P4 W1 P2 176.80(3) . .
P3 W1 P2 103.83(3) . .
P1 W1 P2 79.94(3) . .
Cl2 C79 Cl3 104.5(9) . .
Cl3 C79 Cl6 128.0(10) . .
Cl2 C79 Cl5 118.9(9) . .
Cl6 C79 Cl5 142.0(9) . .
Cl2 C79 H79A 110.8 . .
Cl3 C79 H79A 110.8 . .
Cl6 C79 H79A 98.1 . .
Cl5 C79 H79A 97.5 . .
Cl2 C79 H79B 110.8 . .
Cl3 C79 H79B 110.8 . .
Cl6 C79 H79B 98.4 . .
Cl5 C79 H79B 108.9 . .
H79A C79 H79B 108.9 . .
Cl6 Cl2 C79 102.6(13) . .
Cl5 Cl3 C79 124.1(15) . .
C79 Cl3 C80 80.4(9) . .
Cl4 C80 Cl5 124.0(12) . .
Cl4 C80 Cl3 140.8(12) . .
Cl5 C80 Cl7 138.8(12) . 7_657
Cl3 C80 Cl7 153.4(12) . 7_657
Cl4 C80 H80A 106.3 . .
Cl5 C80 H80A 106.3 . .
Cl3 C80 H80A 87.9 . .
Cl7 C80 H80A 95.0 7_657 .
Cl4 C80 H80B 106.3 . .
Cl5 C80 H80B 106.3 . .
Cl3 C80 H80B 104.1 . .
Cl7 C80 H80B 100.5 7_657 .
H80A C80 H80B 106.4 . .
Cl7 Cl4 C80 124.6(16) 7_657 .
Cl7 Cl4 C81 48.6(12) 7_657 7_657
C80 Cl4 C81 80.5(8) . 7_657
Cl3 Cl5 C80 104.3(13) . .
C80 Cl5 C79 75.2(7) . .
Cl6 C81 Cl7 121.6(12) . .
Cl6 C81 Cl4 137.7(12) . 7_657
Cl6 C81 H81A 106.9 . .
Cl7 C81 H81A 106.9 . .
Cl4 C81 H81A 91.1 7_657 .
Cl6 C81 H81B 106.9 . .
Cl7 C81 H81B 106.9 . .
Cl4 C81 H81B 103.7 7_657 .
H81A C81 H81B 106.7 . .
Cl2 Cl6 C81 120.0(15) . .
Cl2 Cl6 C79 53.9(11) . .
C81 Cl6 C79 66.6(8) . .
Cl4 Cl7 C81 113.0(17) 7_657 .
C81 Cl7 C80 77.4(9) . 7_657

loop_
_geom_bond_atom_site_label_1
_geom_bond_atom_site_label_2
_geom_bond_distance
_geom_bond_site_symmetry_2
C1 C2 1.348(6) .
C1 W1 1.906(4) .
C2 C2 1.249(8) 2_756
C3 C4 1.224(6) .
C3 W1 2.199(4) .
C4 C5 1.371(6) .
C5 C6 1.224(6) .
C6 Fe1 1.898(4) .
C7 C8 1.537(5) .
C7 P1 1.839(4) .
C7 H7A 0.9700 .
C7 H7B 0.9700 .
C8 P2 1.872(4) .
C8 H8A 0.9700 .
C8 H8B 0.9700 .
C9 C14 1.373(6) .
C9 C10 1.393(6) .
C9 P1 1.841(4) .
C10 C11 1.380(7) .
C10 H10 0.9300 .
C11 C12 1.338(8) .
C11 H11 0.9300 .
C12 C13 1.386(7) .
C12 H12 0.9300 .
C13 C14 1.394(6) .
C13 H13 0.9300 .
C14 H14 0.9300 .
C15 C20 1.360(6) .
C15 C16 1.393(6) .
C15 P1 1.847(4) .
C16 C17 1.383(6) .
C16 H16 0.9300 .
C17 C18 1.360(7) .
C17 H17 0.9300 .
C18 C19 1.375(7) .
C18 H18 0.9300 .
C19 C20 1.397(6) .
C19 H19 0.9300 .
C20 H20 0.9300 .
C21 C26 1.382(6) .
C21 C22 1.384(6) .
C21 P2 1.849(4) .
C22 C23 1.379(6) .
C22 H22 0.9300 .
C23 C24 1.377(7) .
C23 H23 0.9300 .
C24 C25 1.372(7) .
C24 H24 0.9300 .
C25 C26 1.390(6) .
C25 H25 0.9300 .
C26 H26 0.9300 .
C27 C32 1.371(6) .
C27 C28 1.395(6) .
C27 P2 1.834(4) .
C28 C29 1.384(6) .
C28 H28 0.9300 .
C29 C30 1.381(7) .
C29 H29 0.9300 .
C30 C31 1.385(6) .
C30 H30 0.9300 .
C31 C32 1.389(6) .
C31 H31 0.9300 .
C32 H32 0.9300 .
C33 C34 1.529(5) .
C33 P3 1.871(4) .
C33 H33A 0.9700 .
C33 H33B 0.9700 .
C34 P4 1.838(4) .
C34 H34A 0.9700 .
C34 H34B 0.9700 .
C35 C36 1.387(6) .
C35 C40 1.395(6) .
C35 P3 1.831(4) .
C36 C37 1.373(6) .
C36 H36 0.9300 .
C37 C38 1.374(6) .
C37 H37 0.9300 .
C38 C39 1.378(7) .
C38 H38 0.9300 .
C39 C40 1.372(6) .
C39 H39 0.9300 .
C40 H40 0.9300 .
C41 C42 1.393(6) .
C41 C46 1.394(6) .
C41 P3 1.844(4) .
C42 C43 1.387(6) .
C42 H42 0.9300 .
C43 C44 1.373(7) .
C43 H43 0.9300 .
C44 C45 1.370(7) .
C44 H44 0.9300 .
C45 C46 1.382(6) .
C45 H45 0.9300 .
C46 H46 0.9300 .
C47 C48 1.383(6) .
C47 C52 1.393(6) .
C47 P4 1.844(4) .
C48 C49 1.381(6) .
C48 H48 0.9300 .
C49 C50 1.355(7) .
C49 H49 0.9300 .
C50 C51 1.379(7) .
C50 H50 0.9300 .
C51 C52 1.382(6) .
C51 H51 0.9300 .
C52 H52 0.9300 .
C53 C58 1.385(6) .
C53 C54 1.387(6) .
C53 P4 1.845(4) .
C54 C55 1.382(7) .
C54 H54 0.9300 .
C55 C56 1.353(7) .
C55 H55 0.9300 .
C56 C57 1.375(7) .
C56 H56 0.9300 .
C57 C58 1.372(7) .
C57 H57 0.9300 .
C58 H58 0.9300 .
C59 C60 1.493(7) .
C59 P5 1.849(5) .
C59 H59A 0.9700 .
C59 H59B 0.9700 .
C60 P6 1.837(6) .
C60 H60A 0.9700 .
C60 H60B 0.9700 .
C61 C62 1.532(6) .
C61 P5 1.824(5) .
C61 H61A 0.9700 .
C61 H61B 0.9700 .
C62 H62A 0.9600 .
C62 H62B 0.9600 .
C62 H62C 0.9600 .
C63 C64 1.487(7) .
C63 P5 1.843(5) .
C63 H63A 0.9700 .
C63 H63B 0.9700 .
C64 H64A 0.9600 .
C64 H64B 0.9600 .
C64 H64C 0.9600 .
C65 C66 1.532(6) .
C65 P6 1.822(5) .
C65 H65A 0.9700 .
C65 H65B 0.9700 .
C66 H66A 0.9600 .
C66 H66B 0.9600 .
C66 H66C 0.9600 .
C67A C68A 1.458(10) .
C67A P6 1.864(8) .
C67A H67A 0.9700 .
C67A H67B 0.9700 .
C68A H68A 0.9600 .
C68A H68B 0.9600 .
C68A H68C 0.9600 .
C67B C68B 1.458(16) .
C67B P6 1.873(14) .
C67B H67C 0.9700 .
C67B H67D 0.9700 .
C68B H68D 0.9600 .
C68B H68E 0.9600 .
C68B H68F 0.9600 .
C69 C70 1.459(8) .
C69 P7 1.854(6) .
C69 H69A 0.9700 .
C69 H69B 0.9700 .
C70 P8 1.837(6) .
C70 H70A 0.9700 .
C70 H70B 0.9700 .
C71 C72 1.523(7) .
C71 P7 1.821(5) .
C71 H71A 0.9700 .
C71 H71B 0.9700 .
C72 H72A 0.9600 .
C72 H72B 0.9600 .
C72 H72C 0.9600 .
C73 C74 1.542(9) .
C73 P7 1.787(6) .
C73 H73A 0.9700 .
C73 H73B 0.9700 .
C74 H74A 0.9600 .
C74 H74B 0.9600 .
C74 H74C 0.9600 .
C75 C76 1.530(7) .
C75 P8 1.807(5) .
C75 H75A 0.9700 .
C75 H75B 0.9700 .
C76 H76A 0.9600 .
C76 H76B 0.9600 .
C76 H76C 0.9600 .
C77A C78A 1.470(10) .
C77A P8 1.857(8) .
C77A H77A 0.9700 .
C77A H77B 0.9700 .
C78A H78A 0.9600 .
C78A H78B 0.9600 .
C78A H78C 0.9600 .
C77B C78B 1.460(16) .
C77B P8 1.856(14) .
C77B H77C 0.9700 .
C77B H77D 0.9700 .
C78B H78D 0.9600 .
C78B H78E 0.9600 .
C78B H78F 0.9600 .
P1 W1 2.4678(10) .
P2 W1 2.4980(10) .
P3 W1 2.4639(10) .
P4 W1 2.4421(10) .
P5 Fe1 2.2506(13) .
P6 Fe1 2.2607(14) .
P7 Fe1 2.2331(14) .
P8 Fe1 2.2470(14) .
Fe1 Cl1 2.3907(13) .
C79 Cl2 1.734(10) .
C79 Cl3 1.745(10) .
C79 Cl6 2.094(19) .
C79 Cl5 2.255(15) .
C79 H79A 0.9700 .
C79 H79B 0.9700 .
Cl2 Cl6 0.853(10) .
Cl3 Cl5 0.753(14) .
Cl3 C80 2.084(19) .
C80 Cl4 1.765(10) .
C80 Cl5 1.767(10) .
C80 Cl7 2.26(2) 7_657
C80 H80A 0.9700 .
C80 H80B 0.9700 .
Cl4 Cl7 0.727(14) 7_657
Cl4 C81 2.120(15) 7_657
C81 Cl6 1.723(10) .
C81 Cl7 1.727(10) .
C81 Cl4 2.120(15) 7_657
C81 H81A 0.9700 .
C81 H81B 0.9700 .
Cl7 Cl4 0.727(14) 7_657
Cl7 C80 2.26(2) 7_657
